data_7205352
loop_
_publ_author_name
'Santos, Paulo F.'
'Reis, Lucinda V.'
'Almeida, Paulo'
'Lynch, Daniel E.'

_publ_section_title
;
 Crystal structures of a benzoselenazole-derived squarylium cyanine dye
 and three derivatives substituted at the central squaric ring
;
_journal_issue 5
_journal_name_full CrystEngComm
_journal_page_first 1333
_journal_paper_doi 10.1039/c0ce00420k
_journal_volume 13
_journal_year 2011
_chemical_formula_moiety 'C33 H39 N2 O2 Se2, C F3 O3 S'
_chemical_formula_sum 'C34 H39 F3 N2 O5 S Se2'
_chemical_formula_weight 802.65
_chemical_name_common
;
3-Hexyl-2-(3-(3-hexyl-3H-benzoselenazol-2-ylidenemethyl)-2-
methoxy-4-oxocyclobut-2-enylidenemethyl)benzoselenazol-3-ium
trifluoromethanesulfonate
;
_chemical_name_systematic
;
3-Hexyl-2-[3-(3-hexyl-3H-benzoselenazol-2-ylidenemethyl)-2-methoxy-4-
oxocyclobut-2-enylidenemethyl]benzoselenazol-3-ium trifluoromethanesulfonate
;
_space_group_IT_number 14
_symmetry_cell_setting monoclinic
_symmetry_space_group_name_Hall '-P 2ybc'
_symmetry_space_group_name_H-M 'P 1 21/c 1'
_atom_sites_solution_hydrogens geom
_atom_sites_solution_primary direct
_atom_sites_solution_secondary difmap
_audit_creation_method SHELXL-97
_cell_angle_alpha 90.00
_cell_angle_beta 98.376(2)
_cell_angle_gamma 90.00
_cell_formula_units_Z 4
_cell_length_a 9.1131(18)
_cell_length_b 25.500(5)
_cell_length_c 14.645(3)
_cell_measurement_reflns_used 2451
_cell_measurement_temperature 120(2)
_cell_measurement_theta_max 26.16
_cell_measurement_theta_min 4.98
_cell_volume 3367.0(12)
_computing_cell_refinement 'Bruker SAINT'
_computing_data_collection 'Bruker APEX2'
_computing_data_reduction 'Bruker SAINT'
_computing_publication_material SHELXL97
_computing_structure_refinement SHELXL97
_computing_structure_solution SHELXS97
_diffrn_ambient_temperature 120(2)
_diffrn_measured_fraction_theta_full 0.990
_diffrn_measured_fraction_theta_max 0.990
_diffrn_measurement_device_type 'Bruker SMART APEX2 CCD diffractometer'
_diffrn_measurement_method 'fine-slice \w scans'
_diffrn_radiation_monochromator 'silicon 111'
_diffrn_radiation_source 'Daresbury SRS station 16.2smx'
_diffrn_radiation_type synchrotron
_diffrn_radiation_wavelength 0.78480
_diffrn_reflns_av_R_equivalents 0.0891
_diffrn_reflns_av_sigmaI/netI 0.1032
_diffrn_reflns_limit_h_max 10
_diffrn_reflns_limit_h_min -10
_diffrn_reflns_limit_k_max 30
_diffrn_reflns_limit_k_min -30
_diffrn_reflns_limit_l_max 16
_diffrn_reflns_limit_l_min -17
_diffrn_reflns_number 18494
_diffrn_reflns_theta_full 27.85
_diffrn_reflns_theta_max 27.85
_diffrn_reflns_theta_min 4.70
_diffrn_standards_decay_% 5
_diffrn_standards_number 0
_exptl_absorpt_coefficient_mu 2.319
_exptl_absorpt_correction_T_max 0.977
_exptl_absorpt_correction_T_min 0.893
_exptl_absorpt_correction_type multi-scan
_exptl_absorpt_process_details 'Bruker SADABS'
_exptl_crystal_colour black
_exptl_crystal_density_diffrn 1.583
_exptl_crystal_density_method 'not measured'
_exptl_crystal_description plate
_exptl_crystal_F_000 1632
_exptl_crystal_size_max 0.05
_exptl_crystal_size_mid 0.05
_exptl_crystal_size_min 0.01
_refine_diff_density_max 0.948
_refine_diff_density_min -0.925
_refine_diff_density_rms 0.184
_refine_ls_extinction_coef 0.0114(8)
_refine_ls_extinction_expression Fc^*^=kFc[1+0.001xFc^2^\l^3^/sin(2\q)]^-1/4^
_refine_ls_extinction_method SHELXL
_refine_ls_goodness_of_fit_ref 0.955
_refine_ls_hydrogen_treatment constr
_refine_ls_matrix_type full
_refine_ls_number_parameters 428
_refine_ls_number_reflns 5881
_refine_ls_number_restraints 0
_refine_ls_restrained_S_all 0.955
_refine_ls_R_factor_all 0.1123
_refine_ls_R_factor_gt 0.0612
_refine_ls_shift/su_max 0.000
_refine_ls_shift/su_mean 0.000
_refine_ls_structure_factor_coef Fsqd
_refine_ls_weighting_details 'w=1/[\s^2^(Fo^2^)+(0.1005P)^2^] where P=(Fo^2^+2Fc^2^)/3'
_refine_ls_weighting_scheme calc
_refine_ls_wR_factor_gt 0.1412
_refine_ls_wR_factor_ref 0.1683
_reflns_number_gt 3682
_reflns_number_total 5881
_reflns_threshold_expression I>2\s(I)
_cod_data_source_file C0CE00420K.TXT
_cod_data_source_block 5
_cod_original_sg_symbol_H-M 'P 21/c'
_cod_database_code 7205352

loop_
_symmetry_equiv_pos_as_xyz
'x, y, z'
'-x, y+1/2, -z+1/2'
'-x, -y, -z'
'x, -y-1/2, z-1/2'

loop_
_atom_site_label
_atom_site_type_symbol
_atom_site_fract_x
_atom_site_fract_y
_atom_site_fract_z
_atom_site_U_iso_or_equiv
_atom_site_adp_type
_atom_site_occupancy
_atom_site_symmetry_multiplicity
_atom_site_calc_flag
_atom_site_refinement_flags
_atom_site_disorder_assembly
_atom_site_disorder_group
Se2 Se -0.06116(7) 0.25750(3) 0.60195(5) 0.0260(2) Uani 1 1 d . . .
Se1 Se 0.25632(7) 0.29937(3) 0.28462(5) 0.0258(2) Uani 1 1 d . . .
O1 O 0.1032(5) 0.25961(18) 0.4428(3) 0.0297(11) Uani 1 1 d . . .
O2 O 0.1503(5) 0.08554(17) 0.3836(3) 0.0271(11) Uani 1 1 d . . .
N1 N 0.3407(6) 0.2323(2) 0.1598(4) 0.0239(13) Uani 1 1 d . . .
N2 N -0.1481(5) 0.1665(2) 0.6719(4) 0.0236(13) Uani 1 1 d . . .
C1 C 0.1229(8) 0.0457(3) 0.4517(5) 0.0308(17) Uani 1 1 d . . .
H11 H 0.1630 0.0578 0.5138 0.038 Uiso 1 1 calc R . .
H12 H 0.1716 0.0128 0.4387 0.038 Uiso 1 1 calc R . .
H13 H 0.0159 0.0398 0.4480 0.038 Uiso 1 1 calc R . .
C2 C 0.2791(7) 0.2310(3) 0.2389(5) 0.0250(16) Uani 1 1 d . . .
C3 C 0.3771(7) 0.3748(3) 0.1614(5) 0.0270(16) Uani 1 1 d . . .
H3 H 0.3505 0.4033 0.1975 0.034 Uiso 1 1 calc R . .
C4 C 0.4479(7) 0.3832(3) 0.0843(5) 0.0296(17) Uani 1 1 d . . .
H4 H 0.4680 0.4180 0.0666 0.037 Uiso 1 1 calc R . .
C5 C 0.4888(8) 0.3417(3) 0.0335(5) 0.0360(18) Uani 1 1 d . . .
H5 H 0.5400 0.3484 -0.0174 0.045 Uiso 1 1 calc R . .
C6 C 0.4572(7) 0.2906(3) 0.0548(5) 0.0268(16) Uani 1 1 d . . .
H6 H 0.4849 0.2622 0.0188 0.033 Uiso 1 1 calc R . .
C7 C 0.3834(7) 0.2816(3) 0.1306(5) 0.0256(16) Uani 1 1 d . . .
C8 C 0.3472(7) 0.3234(3) 0.1835(5) 0.0248(15) Uani 1 1 d . . .
C9 C 0.2388(7) 0.1848(3) 0.2793(4) 0.0243(15) Uani 1 1 d . . .
H9 H 0.2613 0.1531 0.2500 0.030 Uiso 1 1 calc R . .
C10 C 0.1695(7) 0.1794(3) 0.3575(4) 0.0218(15) Uani 1 1 d . . .
C11 C 0.1273(7) 0.1349(3) 0.4042(5) 0.0230(15) Uani 1 1 d . . .
C12 C 0.0623(7) 0.1634(3) 0.4711(5) 0.0245(15) Uani 1 1 d . . .
C13 C 0.1094(6) 0.2121(3) 0.4278(5) 0.0244(16) Uani 1 1 d . . .
C14 C -0.0152(7) 0.1493(3) 0.5427(5) 0.0238(15) Uani 1 1 d . . .
H14 H -0.0299 0.1129 0.5516 0.030 Uiso 1 1 calc R . .
C15 C -0.0737(7) 0.1839(3) 0.6032(5) 0.0253(15) Uani 1 1 d . . .
C16 C -0.1851(7) 0.2988(3) 0.7625(5) 0.0296(16) Uani 1 1 d . . .
H16 H -0.1599 0.3334 0.7468 0.037 Uiso 1 1 calc R . .
C17 C -0.2557(7) 0.2898(3) 0.8382(5) 0.0288(17) Uani 1 1 d . . .
H17 H -0.2791 0.3183 0.8751 0.036 Uiso 1 1 calc R . .
C18 C -0.2931(7) 0.2381(3) 0.8607(5) 0.0341(18) Uani 1 1 d . . .
H18 H -0.3424 0.2325 0.9126 0.043 Uiso 1 1 calc R . .
C19 C -0.2599(7) 0.1959(3) 0.8093(5) 0.0303(17) Uani 1 1 d . . .
H19 H -0.2841 0.1613 0.8257 0.038 Uiso 1 1 calc R . .
C20 C -0.1896(7) 0.2051(3) 0.7322(4) 0.0230(15) Uani 1 1 d . . .
C21 C -0.1515(7) 0.2563(3) 0.7095(5) 0.0255(16) Uani 1 1 d . . .
C22 C 0.3532(7) 0.1845(3) 0.1023(5) 0.0277(16) Uani 1 1 d . . .
H221 H 0.3436 0.1947 0.0365 0.035 Uiso 1 1 calc R . .
H222 H 0.2710 0.1602 0.1095 0.035 Uiso 1 1 calc R . .
C23 C 0.5005(7) 0.1564(3) 0.1296(5) 0.0299(16) Uani 1 1 d . . .
H231 H 0.5114 0.1468 0.1958 0.037 Uiso 1 1 calc R . .
H232 H 0.5828 0.1804 0.1209 0.037 Uiso 1 1 calc R . .
C24 C 0.5104(8) 0.1071(3) 0.0722(5) 0.0287(16) Uani 1 1 d . . .
H241 H 0.5917 0.0848 0.1031 0.036 Uiso 1 1 calc R . .
H242 H 0.4167 0.0872 0.0699 0.036 Uiso 1 1 calc R . .
C25 C 0.5377(7) 0.1180(3) -0.0259(5) 0.0276(16) Uani 1 1 d . . .
H251 H 0.6400 0.1316 -0.0238 0.035 Uiso 1 1 calc R . .
H252 H 0.4689 0.1460 -0.0522 0.035 Uiso 1 1 calc R . .
C26 C 0.5183(8) 0.0705(3) -0.0912(5) 0.0352(18) Uani 1 1 d . . .
H261 H 0.5490 0.0805 -0.1509 0.044 Uiso 1 1 calc R . .
H262 H 0.5844 0.0419 -0.0644 0.044 Uiso 1 1 calc R . .
C27 C 0.3596(8) 0.0503(3) -0.1083(5) 0.042(2) Uani 1 1 d . . .
H271 H 0.3321 0.0367 -0.0505 0.053 Uiso 1 1 calc R . .
H272 H 0.3518 0.0221 -0.1544 0.053 Uiso 1 1 calc R . .
H273 H 0.2926 0.0790 -0.1311 0.053 Uiso 1 1 calc R . .
C28 C -0.1803(7) 0.1105(3) 0.6871(5) 0.0266(16) Uani 1 1 d . . .
H281 H -0.1932 0.0922 0.6269 0.033 Uiso 1 1 calc R . .
H282 H -0.2753 0.1080 0.7121 0.033 Uiso 1 1 calc R . .
C29 C -0.0608(7) 0.0824(3) 0.7526(5) 0.0289(16) Uani 1 1 d . . .
H291 H -0.0306 0.1044 0.8077 0.036 Uiso 1 1 calc R . .
H292 H 0.0273 0.0766 0.7215 0.036 Uiso 1 1 calc R . .
C30 C -0.1181(7) 0.0296(3) 0.7823(5) 0.0292(17) Uani 1 1 d . . .
H301 H -0.2035 0.0360 0.8155 0.037 Uiso 1 1 calc R . .
H302 H -0.1546 0.0090 0.7263 0.037 Uiso 1 1 calc R . .
C31 C -0.0044(7) -0.0029(3) 0.8436(5) 0.0295(16) Uani 1 1 d . . .
H311 H 0.0354 0.0180 0.8985 0.037 Uiso 1 1 calc R . .
H312 H 0.0789 -0.0111 0.8095 0.037 Uiso 1 1 calc R . .
C32 C -0.0678(8) -0.0540(3) 0.8750(5) 0.0344(18) Uani 1 1 d . . .
H321 H -0.1128 -0.0739 0.8200 0.043 Uiso 1 1 calc R . .
H322 H -0.1475 -0.0457 0.9120 0.043 Uiso 1 1 calc R . .
C33 C 0.0485(9) -0.0886(3) 0.9328(6) 0.045(2) Uani 1 1 d . . .
H331 H 0.1248 -0.0987 0.8954 0.056 Uiso 1 1 calc R . .
H332 H 0.0005 -0.1201 0.9527 0.056 Uiso 1 1 calc R . .
H333 H 0.0946 -0.0690 0.9870 0.056 Uiso 1 1 calc R . .
S3 S 0.71505(18) 0.04650(7) 0.35382(12) 0.0272(4) Uani 1 1 d . . .
F1 F 0.4585(4) 0.01378(17) 0.3957(3) 0.0448(12) Uani 1 1 d . . .
F2 F 0.4542(4) 0.09076(17) 0.3357(3) 0.0439(11) Uani 1 1 d . . .
F3 F 0.4636(4) 0.0230(2) 0.2501(3) 0.0525(13) Uani 1 1 d . . .
O3 O 0.7603(5) -0.00745(17) 0.3457(3) 0.0309(11) Uani 1 1 d . . .
O4 O 0.7494(5) 0.0804(2) 0.2821(4) 0.0418(14) Uani 1 1 d . . .
O5 O 0.7422(6) 0.0678(2) 0.4460(4) 0.0460(14) Uani 1 1 d . . .
C34 C 0.5133(7) 0.0429(3) 0.3318(5) 0.0289(16) Uani 1 1 d . . .

loop_
_atom_site_aniso_label
_atom_site_aniso_U_11
_atom_site_aniso_U_22
_atom_site_aniso_U_33
_atom_site_aniso_U_23
_atom_site_aniso_U_13
_atom_site_aniso_U_12
Se2 0.0289(4) 0.0291(4) 0.0222(4) -0.0003(3) 0.0109(3) 0.0000(3)
Se1 0.0289(4) 0.0272(4) 0.0236(4) -0.0015(3) 0.0118(3) 0.0008(3)
O1 0.036(3) 0.024(3) 0.031(3) -0.002(2) 0.012(2) -0.001(2)
O2 0.033(3) 0.024(3) 0.028(3) 0.004(2) 0.017(2) 0.002(2)
N1 0.025(3) 0.023(3) 0.026(3) 0.000(2) 0.014(2) 0.001(2)
N2 0.022(3) 0.027(3) 0.025(3) -0.003(3) 0.012(2) -0.003(2)
C1 0.036(4) 0.034(4) 0.026(4) 0.006(3) 0.017(3) 0.002(3)
C2 0.018(3) 0.038(4) 0.022(4) -0.003(3) 0.012(3) 0.004(3)
C3 0.027(4) 0.025(4) 0.028(4) 0.003(3) 0.003(3) 0.004(3)
C4 0.032(4) 0.033(4) 0.024(4) 0.010(3) 0.004(3) -0.006(3)
C5 0.035(4) 0.040(5) 0.035(5) 0.011(4) 0.012(3) -0.004(3)
C6 0.030(4) 0.030(4) 0.025(4) 0.001(3) 0.019(3) 0.001(3)
C7 0.024(3) 0.028(4) 0.027(4) 0.004(3) 0.012(3) 0.003(3)
C8 0.021(3) 0.032(4) 0.022(4) 0.003(3) 0.004(3) 0.001(3)
C9 0.029(4) 0.026(4) 0.021(4) 0.001(3) 0.014(3) 0.002(3)
C10 0.021(3) 0.027(4) 0.019(4) -0.003(3) 0.006(3) -0.001(3)
C11 0.014(3) 0.032(4) 0.023(4) -0.006(3) 0.003(3) 0.001(3)
C12 0.019(3) 0.030(4) 0.025(4) -0.001(3) 0.005(3) -0.005(3)
C13 0.014(3) 0.035(4) 0.026(4) 0.000(3) 0.006(3) 0.000(3)
C14 0.021(3) 0.024(4) 0.030(4) -0.003(3) 0.013(3) -0.003(3)
C15 0.026(4) 0.031(4) 0.020(4) 0.000(3) 0.008(3) -0.004(3)
C16 0.029(4) 0.034(4) 0.026(4) 0.005(3) 0.004(3) 0.003(3)
C17 0.021(3) 0.043(5) 0.024(4) -0.008(3) 0.006(3) 0.004(3)
C18 0.027(4) 0.046(5) 0.032(5) -0.007(4) 0.010(3) -0.002(3)
C19 0.024(4) 0.036(4) 0.033(4) 0.001(3) 0.010(3) -0.004(3)
C20 0.025(3) 0.033(4) 0.013(3) 0.000(3) 0.011(3) 0.001(3)
C21 0.024(3) 0.032(4) 0.021(4) -0.003(3) 0.007(3) 0.000(3)
C22 0.025(4) 0.032(4) 0.028(4) 0.000(3) 0.011(3) -0.003(3)
C23 0.028(4) 0.038(4) 0.025(4) -0.002(3) 0.010(3) 0.002(3)
C24 0.033(4) 0.033(4) 0.024(4) 0.004(3) 0.015(3) 0.004(3)
C25 0.026(4) 0.034(4) 0.025(4) 0.002(3) 0.008(3) 0.001(3)
C26 0.037(4) 0.051(5) 0.022(4) -0.007(4) 0.018(3) 0.003(4)
C27 0.038(4) 0.055(5) 0.037(5) -0.012(4) 0.017(4) -0.011(4)
C28 0.027(4) 0.030(4) 0.025(4) -0.007(3) 0.013(3) -0.006(3)
C29 0.028(4) 0.030(4) 0.031(4) -0.003(3) 0.014(3) -0.002(3)
C30 0.028(4) 0.032(4) 0.030(4) -0.003(3) 0.010(3) -0.009(3)
C31 0.023(3) 0.033(4) 0.034(4) 0.000(3) 0.009(3) -0.004(3)
C32 0.033(4) 0.034(4) 0.037(5) 0.001(4) 0.004(3) -0.001(3)
C33 0.051(5) 0.037(5) 0.047(5) 0.009(4) 0.008(4) 0.003(4)
S3 0.0251(9) 0.0282(10) 0.0290(11) 0.0001(8) 0.0065(7) 0.0005(7)
F1 0.040(2) 0.047(3) 0.054(3) 0.013(2) 0.026(2) 0.004(2)
F2 0.037(2) 0.045(3) 0.053(3) 0.007(2) 0.014(2) 0.014(2)
F3 0.033(2) 0.084(4) 0.039(3) -0.021(3) 0.002(2) -0.009(2)
O3 0.036(3) 0.025(3) 0.033(3) 0.000(2) 0.012(2) 0.004(2)
O4 0.035(3) 0.040(3) 0.054(4) 0.015(3) 0.019(3) 0.002(2)
O5 0.043(3) 0.054(4) 0.038(3) -0.016(3) -0.003(2) 0.005(3)
C34 0.031(4) 0.026(4) 0.033(4) 0.001(3) 0.015(3) 0.003(3)

loop_
_atom_type_symbol
_atom_type_description
_atom_type_scat_dispersion_real
_atom_type_scat_dispersion_imag
_atom_type_scat_source
C C 0.0033 0.0016 'International Tables Vol C Tables 4.2.6.8 and 6.1.1.4'
H H 0.0000 0.0000 'International Tables Vol C Tables 4.2.6.8 and 6.1.1.4'
F F 0.0171 0.0103 'International Tables Vol C Tables 4.2.6.8 and 6.1.1.4'
N N 0.0061 0.0033 'International Tables Vol C Tables 4.2.6.8 and 6.1.1.4'
O O 0.0106 0.0060 'International Tables Vol C Tables 4.2.6.8 and 6.1.1.4'
S S 0.1246 0.1234 'International Tables Vol C Tables 4.2.6.8 and 6.1.1.4'
Se Se -0.0929 2.2259 'International Tables Vol C Tables 4.2.6.8 and 6.1.1.4'

loop_
_geom_angle_atom_site_label_1
_geom_angle_atom_site_label_2
_geom_angle_atom_site_label_3
_geom_angle
_geom_angle_site_symmetry_1
_geom_angle_site_symmetry_3
_geom_angle_publ_flag
C15 Se2 C21 86.7(3) . . ?
C2 Se1 C8 86.5(3) . . ?
C11 O2 C1 117.2(5) . . ?
C2 N1 C7 116.7(6) . . ?
C2 N1 C22 122.4(6) . . ?
C7 N1 C22 120.8(5) . . ?
C15 N2 C20 116.3(5) . . ?
C15 N2 C28 123.6(5) . . ?
C20 N2 C28 120.1(5) . . ?
O2 C1 H11 109.5 . . ?
O2 C1 H12 109.5 . . ?
H11 C1 H12 109.5 . . ?
O2 C1 H13 109.5 . . ?
H11 C1 H13 109.5 . . ?
H12 C1 H13 109.5 . . ?
N1 C2 C9 123.4(6) . . ?
N1 C2 Se1 111.1(5) . . ?
C9 C2 Se1 125.5(5) . . ?
C8 C3 C4 117.6(7) . . ?
C8 C3 H3 121.2 . . ?
C4 C3 H3 121.2 . . ?
C5 C4 C3 120.9(7) . . ?
C5 C4 H4 119.6 . . ?
C3 C4 H4 119.6 . . ?
C4 C5 C6 121.5(7) . . ?
C4 C5 H5 119.3 . . ?
C6 C5 H5 119.3 . . ?
C5 C6 C7 118.3(7) . . ?
C5 C6 H6 120.9 . . ?
C7 C6 H6 120.9 . . ?
C8 C7 C6 120.0(6) . . ?
C8 C7 N1 114.9(6) . . ?
C6 C7 N1 125.1(6) . . ?
C7 C8 C3 121.7(6) . . ?
C7 C8 Se1 110.7(5) . . ?
C3 C8 Se1 127.6(5) . . ?
C10 C9 C2 127.8(6) . . ?
C10 C9 H9 116.1 . . ?
C2 C9 H9 116.1 . . ?
C9 C10 C11 131.9(6) . . ?
C9 C10 C13 140.3(6) . . ?
C11 C10 C13 87.8(5) . . ?
O2 C11 C10 126.6(6) . . ?
O2 C11 C12 138.1(6) . . ?
C10 C11 C12 95.3(5) . . ?
O2 C11 C13 174.0(5) . . ?
C10 C11 C13 47.8(4) . . ?
C12 C11 C13 47.6(4) . . ?
C14 C12 C11 134.1(6) . . ?
C14 C12 C13 138.2(6) . . ?
C11 C12 C13 87.6(5) . . ?
O1 C13 C12 136.1(6) . . ?
O1 C13 C10 134.7(6) . . ?
C12 C13 C10 89.1(5) . . ?
O1 C13 C11 178.0(5) . . ?
C12 C14 C15 126.3(6) . . ?
C12 C14 H14 116.8 . . ?
C15 C14 H14 116.8 . . ?
N2 C15 C14 122.4(6) . . ?
N2 C15 Se2 111.5(5) . . ?
C14 C15 Se2 126.1(5) . . ?
C17 C16 C21 119.0(7) . . ?
C17 C16 H16 120.5 . . ?
C21 C16 H16 120.5 . . ?
C16 C17 C18 119.9(7) . . ?
C16 C17 H17 120.0 . . ?
C18 C17 H17 120.0 . . ?
C19 C18 C17 121.6(7) . . ?
C19 C18 H18 119.2 . . ?
C17 C18 H18 119.2 . . ?
C18 C19 C20 118.4(7) . . ?
C18 C19 H19 120.8 . . ?
C20 C19 H19 120.8 . . ?
C21 C20 C19 120.4(6) . . ?
C21 C20 N2 113.8(5) . . ?
C19 C20 N2 125.9(6) . . ?
C16 C21 C20 120.6(6) . . ?
C16 C21 Se2 127.9(5) . . ?
C20 C21 Se2 111.5(5) . . ?
N1 C22 C23 111.9(5) . . ?
N1 C22 H221 109.2 . . ?
C23 C22 H221 109.2 . . ?
N1 C22 H222 109.2 . . ?
C23 C22 H222 109.2 . . ?
H221 C22 H222 107.9 . . ?
C22 C23 C24 111.3(6) . . ?
C22 C23 H231 109.4 . . ?
C24 C23 H231 109.4 . . ?
C22 C23 H232 109.4 . . ?
C24 C23 H232 109.4 . . ?
H231 C23 H232 108.0 . . ?
C25 C24 C23 113.7(6) . . ?
C25 C24 H241 108.8 . . ?
C23 C24 H241 108.8 . . ?
C25 C24 H242 108.8 . . ?
C23 C24 H242 108.8 . . ?
H241 C24 H242 107.7 . . ?
C24 C25 C26 115.1(6) . . ?
C24 C25 H251 108.5 . . ?
C26 C25 H251 108.5 . . ?
C24 C25 H252 108.5 . . ?
C26 C25 H252 108.5 . . ?
H251 C25 H252 107.5 . . ?
C27 C26 C25 113.0(6) . . ?
C27 C26 H261 109.0 . . ?
C25 C26 H261 109.0 . . ?
C27 C26 H262 109.0 . . ?
C25 C26 H262 109.0 . . ?
H261 C26 H262 107.8 . . ?
C26 C27 H271 109.5 . . ?
C26 C27 H272 109.5 . . ?
H271 C27 H272 109.5 . . ?
C26 C27 H273 109.5 . . ?
H271 C27 H273 109.5 . . ?
H272 C27 H273 109.5 . . ?
N2 C28 C29 114.2(5) . . ?
N2 C28 H281 108.7 . . ?
C29 C28 H281 108.7 . . ?
N2 C28 H282 108.7 . . ?
C29 C28 H282 108.7 . . ?
H281 C28 H282 107.6 . . ?
C28 C29 C30 110.6(5) . . ?
C28 C29 H291 109.5 . . ?
C30 C29 H291 109.5 . . ?
C28 C29 H292 109.5 . . ?
C30 C29 H292 109.5 . . ?
H291 C29 H292 108.1 . . ?
C31 C30 C29 114.7(5) . . ?
C31 C30 H301 108.6 . . ?
C29 C30 H301 108.6 . . ?
C31 C30 H302 108.6 . . ?
C29 C30 H302 108.6 . . ?
H301 C30 H302 107.6 . . ?
C30 C31 C32 113.0(5) . . ?
C30 C31 H311 109.0 . . ?
C32 C31 H311 109.0 . . ?
C30 C31 H312 109.0 . . ?
C32 C31 H312 109.0 . . ?
H311 C31 H312 107.8 . . ?
C31 C32 C33 113.4(6) . . ?
C31 C32 H321 108.9 . . ?
C33 C32 H321 108.9 . . ?
C31 C32 H322 108.9 . . ?
C33 C32 H322 108.9 . . ?
H321 C32 H322 107.7 . . ?
C32 C33 H331 109.5 . . ?
C32 C33 H332 109.5 . . ?
H331 C33 H332 109.5 . . ?
C32 C33 H333 109.5 . . ?
H331 C33 H333 109.5 . . ?
H332 C33 H333 109.5 . . ?
O4 S3 O5 115.8(3) . . ?
O4 S3 O3 114.8(3) . . ?
O5 S3 O3 115.0(3) . . ?
O4 S3 C34 102.9(3) . . ?
O5 S3 C34 102.4(3) . . ?
O3 S3 C34 103.3(3) . . ?
F3 C34 F2 107.7(6) . . ?
F3 C34 F1 107.8(6) . . ?
F2 C34 F1 106.4(5) . . ?
F3 C34 S3 112.6(5) . . ?
F2 C34 S3 110.4(5) . . ?
F1 C34 S3 111.8(5) . . ?

loop_
_geom_bond_atom_site_label_1
_geom_bond_atom_site_label_2
_geom_bond_distance
_geom_bond_site_symmetry_2
_geom_bond_publ_flag
Se2 C15 1.881(7) . ?
Se2 C21 1.881(7) . ?
Se1 C2 1.890(7) . ?
Se1 C8 1.901(7) . ?
O1 C13 1.234(8) . ?
O2 C11 1.317(8) . ?
O2 C1 1.470(8) . ?
N1 C2 1.359(8) . ?
N1 C7 1.403(8) . ?
N1 C22 1.494(8) . ?
N2 C15 1.366(8) . ?
N2 C20 1.410(8) . ?
N2 C28 1.482(8) . ?
C1 H11 0.98 . ?
C1 H12 0.98 . ?
C1 H13 0.98 . ?
C2 C9 1.391(9) . ?
C3 C8 1.386(9) . ?
C3 C4 1.397(9) . ?
C3 H3 0.95 . ?
C4 C5 1.376(10) . ?
C4 H4 0.95 . ?
C5 C6 1.382(10) . ?
C5 H5 0.95 . ?
C6 C7 1.398(9) . ?
C6 H6 0.95 . ?
C7 C8 1.386(9) . ?
C9 C10 1.393(9) . ?
C9 H9 0.95 . ?
C10 C11 1.408(9) . ?
C10 C13 1.490(9) . ?
C11 C12 1.417(9) . ?
C11 C13 2.011(10) . ?
C12 C14 1.395(9) . ?
C12 C13 1.486(9) . ?
C14 C15 1.408(9) . ?
C14 H14 0.95 . ?
C16 C17 1.379(10) . ?
C16 C21 1.391(9) . ?
C16 H16 0.95 . ?
C17 C18 1.411(10) . ?
C17 H17 0.95 . ?
C18 C19 1.372(10) . ?
C18 H18 0.95 . ?
C19 C20 1.396(9) . ?
C19 H19 0.95 . ?
C20 C21 1.404(9) . ?
C22 C23 1.523(9) . ?
C22 H221 0.99 . ?
C22 H222 0.99 . ?
C23 C24 1.522(9) . ?
C23 H231 0.99 . ?
C23 H232 0.99 . ?
C24 C25 1.519(9) . ?
C24 H241 0.99 . ?
C24 H242 0.99 . ?
C25 C26 1.538(9) . ?
C25 H251 0.99 . ?
C25 H252 0.99 . ?
C26 C27 1.521(9) . ?
C26 H261 0.99 . ?
C26 H262 0.99 . ?
C27 H271 0.98 . ?
C27 H272 0.98 . ?
C27 H273 0.98 . ?
C28 C29 1.522(9) . ?
C28 H281 0.99 . ?
C28 H282 0.99 . ?
C29 C30 1.530(9) . ?
C29 H291 0.99 . ?
C29 H292 0.99 . ?
C30 C31 1.514(10) . ?
C30 H301 0.99 . ?
C30 H302 0.99 . ?
C31 C32 1.523(9) . ?
C31 H311 0.99 . ?
C31 H312 0.99 . ?
C32 C33 1.535(10) . ?
C32 H321 0.99 . ?
C32 H322 0.99 . ?
C33 H331 0.98 . ?
C33 H332 0.98 . ?
C33 H333 0.98 . ?
S3 O4 1.430(5) . ?
S3 O5 1.442(5) . ?
S3 O3 1.446(5) . ?
S3 C34 1.823(7) . ?
F1 C34 1.346(8) . ?
F2 C34 1.338(8) . ?
F3 C34 1.318(8) . ?

loop_
_geom_torsion_atom_site_label_1
_geom_torsion_atom_site_label_2
_geom_torsion_atom_site_label_3
_geom_torsion_atom_site_label_4
_geom_torsion
_geom_torsion_site_symmetry_1
_geom_torsion_site_symmetry_2
_geom_torsion_site_symmetry_3
_geom_torsion_site_symmetry_4
_geom_torsion_publ_flag
C7 N1 C2 C9 -176.3(6) . . . . ?
C22 N1 C2 C9 8.0(10) . . . . ?
C7 N1 C2 Se1 3.8(7) . . . . ?
C22 N1 C2 Se1 -171.9(5) . . . . ?
C8 Se1 C2 N1 -1.8(5) . . . . ?
C8 Se1 C2 C9 178.3(6) . . . . ?
C8 C3 C4 C5 -1.3(10) . . . . ?
C3 C4 C5 C6 2.3(11) . . . . ?
C4 C5 C6 C7 -0.8(11) . . . . ?
C5 C6 C7 C8 -1.6(10) . . . . ?
C5 C6 C7 N1 178.6(6) . . . . ?
C2 N1 C7 C8 -4.3(8) . . . . ?
C22 N1 C7 C8 171.5(6) . . . . ?
C2 N1 C7 C6 175.6(6) . . . . ?
C22 N1 C7 C6 -8.7(10) . . . . ?
C6 C7 C8 C3 2.5(10) . . . . ?
N1 C7 C8 C3 -177.6(6) . . . . ?
C6 C7 C8 Se1 -177.3(5) . . . . ?
N1 C7 C8 Se1 2.5(7) . . . . ?
C4 C3 C8 C7 -1.1(10) . . . . ?
C4 C3 C8 Se1 178.8(5) . . . . ?
C2 Se1 C8 C7 -0.4(5) . . . . ?
C2 Se1 C8 C3 179.8(6) . . . . ?
N1 C2 C9 C10 -177.0(6) . . . . ?
Se1 C2 C9 C10 2.9(10) . . . . ?
C2 C9 C10 C11 -178.6(6) . . . . ?
C2 C9 C10 C13 0.7(13) . . . . ?
C1 O2 C11 C10 168.5(6) . . . . ?
C1 O2 C11 C12 -10.8(11) . . . . ?
C9 C10 C11 O2 2.3(11) . . . . ?
C13 C10 C11 O2 -177.2(6) . . . . ?
C9 C10 C11 C12 -178.1(7) . . . . ?
C13 C10 C11 C12 2.4(5) . . . . ?
C9 C10 C11 C13 179.5(9) . . . . ?
O2 C11 C12 C14 -4.7(14) . . . . ?
C10 C11 C12 C14 175.8(7) . . . . ?
C13 C11 C12 C14 178.1(10) . . . . ?
O2 C11 C12 C13 177.1(8) . . . . ?
C10 C11 C12 C13 -2.4(5) . . . . ?
C14 C12 C13 O1 4.5(14) . . . . ?
C11 C12 C13 O1 -177.5(8) . . . . ?
C14 C12 C13 C10 -175.8(8) . . . . ?
C11 C12 C13 C10 2.2(5) . . . . ?
C14 C12 C13 C11 -178.0(11) . . . . ?
C9 C10 C13 O1 -2.0(14) . . . . ?
C11 C10 C13 O1 177.5(8) . . . . ?
C9 C10 C13 C12 178.3(8) . . . . ?
C11 C10 C13 C12 -2.2(5) . . . . ?
C9 C10 C13 C11 -179.4(11) . . . . ?
C10 C11 C13 C12 176.8(7) . . . . ?
C12 C11 C13 C10 -176.8(7) . . . . ?
C11 C12 C14 C15 -179.5(7) . . . . ?
C13 C12 C14 C15 -2.3(13) . . . . ?
C20 N2 C15 C14 174.7(6) . . . . ?
C28 N2 C15 C14 -2.8(10) . . . . ?
C20 N2 C15 Se2 -5.0(7) . . . . ?
C28 N2 C15 Se2 177.4(4) . . . . ?
C12 C14 C15 N2 -179.8(6) . . . . ?
C12 C14 C15 Se2 -0.1(10) . . . . ?
C21 Se2 C15 N2 4.8(5) . . . . ?
C21 Se2 C15 C14 -175.0(6) . . . . ?
C21 C16 C17 C18 -0.2(10) . . . . ?
C16 C17 C18 C19 0.5(10) . . . . ?
C17 C18 C19 C20 -1.1(10) . . . . ?
C18 C19 C20 C21 1.3(10) . . . . ?
C18 C19 C20 N2 -179.8(6) . . . . ?
C15 N2 C20 C21 2.1(8) . . . . ?
C28 N2 C20 C21 179.8(6) . . . . ?
C15 N2 C20 C19 -176.9(6) . . . . ?
C28 N2 C20 C19 0.7(10) . . . . ?
C17 C16 C21 C20 0.4(10) . . . . ?
C17 C16 C21 Se2 178.2(5) . . . . ?
C19 C20 C21 C16 -1.0(10) . . . . ?
N2 C20 C21 C16 179.9(6) . . . . ?
C19 C20 C21 Se2 -179.1(5) . . . . ?
N2 C20 C21 Se2 1.8(7) . . . . ?
C15 Se2 C21 C16 178.4(6) . . . . ?
C15 Se2 C21 C20 -3.7(5) . . . . ?
C2 N1 C22 C23 -91.7(7) . . . . ?
C7 N1 C22 C23 92.7(7) . . . . ?
N1 C22 C23 C24 178.6(5) . . . . ?
C22 C23 C24 C25 75.0(7) . . . . ?
C23 C24 C25 C26 -168.7(6) . . . . ?
C24 C25 C26 C27 64.9(8) . . . . ?
C15 N2 C28 C29 90.3(8) . . . . ?
C20 N2 C28 C29 -87.2(7) . . . . ?
N2 C28 C29 C30 166.5(5) . . . . ?
C28 C29 C30 C31 176.8(6) . . . . ?
C29 C30 C31 C32 177.4(6) . . . . ?
C30 C31 C32 C33 176.8(6) . . . . ?
O4 S3 C34 F3 61.0(6) . . . . ?
O5 S3 C34 F3 -178.6(5) . . . . ?
O3 S3 C34 F3 -58.8(6) . . . . ?
O4 S3 C34 F2 -59.4(5) . . . . ?
O5 S3 C34 F2 61.1(6) . . . . ?
O3 S3 C34 F2 -179.1(5) . . . . ?
O4 S3 C34 F1 -177.6(5) . . . . ?
O5 S3 C34 F1 -57.1(5) . . . . ?
O3 S3 C34 F1 62.7(5) . . . . ?

loop_
_cod_related_entry_id
_cod_related_entry_database
_cod_related_entry_code
1 ChemSpider 9460811
